data_4512979
loop_
_publ_author_name
'Tomar, Kapil'
'Rajak, Richa'
'Sanda, Suresh'
'Konar, Sanjit'

_publ_section_title
;
 Synthesis and Characterization of Polyhedral-Based Metal--Organic
 Frameworks Using a Flexible Bipyrazole Ligand: Topological Analysis and
 Sorption Property Studies
;
_journal_issue 6
_journal_name_full 'Crystal Growth &amp; Design'
_journal_page_first 2732
_journal_paper_doi 10.1021/acs.cgd.5b00056
_journal_volume 15
_journal_year 2015
_chemical_formula_moiety 'C26 H30 Co N8 O4'
_chemical_formula_sum 'C26 H30 Co N8 O4'
_chemical_formula_weight 577.51
_space_group_IT_number 167
_symmetry_cell_setting trigonal
_symmetry_space_group_name_Hall '-R 3 2"c'
_symmetry_space_group_name_H-M 'R -3 c :H'
_atom_sites_solution_hydrogens geom
_atom_sites_solution_primary direct
_atom_sites_solution_secondary difmap
_audit_creation_method SHELXL-97
_cell_angle_alpha 90.00
_cell_angle_beta 90.00
_cell_angle_gamma 120.00
_cell_formula_units_Z 18
_cell_length_a 19.791(6)
_cell_length_b 19.791(6)
_cell_length_c 48.771(15)
_cell_measurement_reflns_used 116
_cell_measurement_temperature 140(2)
_cell_measurement_theta_max 26.89
_cell_measurement_theta_min 2.28
_cell_volume 16544(9)
_computing_cell_refinement 'Bruker Kappa Apex'
_computing_data_collection 'Bruker Kappa Apex'
_computing_data_reduction 'Bruker SAINT'
_computing_molecular_graphics 'Bruker SHELXTL'
_computing_publication_material 'Bruker SHELXTL'
_computing_structure_refinement 'SHELXL-97 (Sheldrick, 2008)'
_computing_structure_solution 'SHELXS-97 (Sheldrick, 2008)'
_diffrn_ambient_temperature 140(2)
_diffrn_measured_fraction_theta_full 0.986
_diffrn_measured_fraction_theta_max 0.986
_diffrn_measurement_device_type 'CCD area detector'
_diffrn_measurement_method 'phi omega scans'
_diffrn_radiation_monochromator graphite
_diffrn_radiation_source 'fine-focus sealed tube'
_diffrn_radiation_type MoK\a
_diffrn_radiation_wavelength 0.71073
_diffrn_reflns_av_R_equivalents 0.1174
_diffrn_reflns_av_sigmaI/netI 0.1213
_diffrn_reflns_limit_h_max 22
_diffrn_reflns_limit_h_min -23
_diffrn_reflns_limit_k_max 23
_diffrn_reflns_limit_k_min -14
_diffrn_reflns_limit_l_max 57
_diffrn_reflns_limit_l_min -38
_diffrn_reflns_number 9676
_diffrn_reflns_theta_full 25.00
_diffrn_reflns_theta_max 25.00
_diffrn_reflns_theta_min 2.41
_exptl_absorpt_coefficient_mu 0.502
_exptl_absorpt_correction_T_max 0.923
_exptl_absorpt_correction_T_min 0.895
_exptl_absorpt_correction_type multi-scan
_exptl_absorpt_process_details '(SADABS; Bruker, 2000)'
_exptl_crystal_colour purple
_exptl_crystal_density_diffrn 1.043
_exptl_crystal_density_method 'not measured'
_exptl_crystal_description block
_exptl_crystal_F_000 5418
_exptl_crystal_size_max 0.22
_exptl_crystal_size_mid 0.19
_exptl_crystal_size_min 0.16
_platon_squeeze_details
; 
 ? 
;
_refine_diff_density_max 1.148
_refine_diff_density_min -0.554
_refine_diff_density_rms 0.108
_refine_ls_extinction_method none
_refine_ls_goodness_of_fit_ref 0.999
_refine_ls_hydrogen_treatment constr
_refine_ls_matrix_type full
_refine_ls_number_parameters 181
_refine_ls_number_reflns 2751
_refine_ls_number_restraints 47
_refine_ls_restrained_S_all 0.992
_refine_ls_R_factor_all 0.1018
_refine_ls_R_factor_gt 0.0668
_refine_ls_shift/su_max 0.000
_refine_ls_shift/su_mean 0.000
_refine_ls_structure_factor_coef Fsqd
_refine_ls_weighting_details 'calc w=1/[\s^2^(Fo^2^)+(0.1031P)^2^+0.0000P] where P=(Fo^2^+2Fc^2^)/3'
_refine_ls_weighting_scheme calc
_refine_ls_wR_factor_gt 0.1739
_refine_ls_wR_factor_ref 0.1912
_reflns_number_gt 1777
_reflns_number_total 2751
_reflns_threshold_expression >2sigma(I)
_cod_data_source_file cg5b00056_si_003.cif
_cod_data_source_block mo_rr_co_0ma_c
_cod_depositor_comments
;
The following automatic conversions were performed:

'_symmetry_cell_setting' value 'Trigonal' changed to 'trigonal'
according to
/usr/data/users/saulius/crontab/automatic-downloads/rss-feeds/ACS/lib/dictionaries/cif_core.dic
dictionary named 'cif_core.dic' version 2.4.2 from 2011-04-26.

Automatic conversion script
Id: cif_fix_values 3271 2015-04-21 07:52:19Z andrius 

 Adding full bibliography for 4512910--4512979.cif.
;
_cod_original_sg_symbol_H-M 'R -3c'
_cod_database_code 4512979

loop_
_symmetry_equiv_pos_as_xyz
'x, y, z'
'-y, x-y, z'
'-x+y, -x, z'
'y, x, -z+1/2'
'-x, -x+y, -z+1/2'
'x-y, -y, -z+1/2'
'x+2/3, y+1/3, z+1/3'
'-y+2/3, x-y+1/3, z+1/3'
'-x+y+2/3, -x+1/3, z+1/3'
'y+2/3, x+1/3, -z+5/6'
'-x+2/3, -x+y+1/3, -z+5/6'
'x-y+2/3, -y+1/3, -z+5/6'
'x+1/3, y+2/3, z+2/3'
'-y+1/3, x-y+2/3, z+2/3'
'-x+y+1/3, -x+2/3, z+2/3'
'y+1/3, x+2/3, -z+7/6'
'-x+1/3, -x+y+2/3, -z+7/6'
'x-y+1/3, -y+2/3, -z+7/6'
'-x, -y, -z'
'y, -x+y, -z'
'x-y, x, -z'
'-y, -x, z-1/2'
'x, x-y, z-1/2'
'-x+y, y, z-1/2'
'-x+2/3, -y+1/3, -z+1/3'
'y+2/3, -x+y+1/3, -z+1/3'
'x-y+2/3, x+1/3, -z+1/3'
'-y+2/3, -x+1/3, z-1/6'
'x+2/3, x-y+1/3, z-1/6'
'-x+y+2/3, y+1/3, z-1/6'
'-x+1/3, -y+2/3, -z+2/3'
'y+1/3, -x+y+2/3, -z+2/3'
'x-y+1/3, x+2/3, -z+2/3'
'-y+1/3, -x+2/3, z+1/6'
'x+1/3, x-y+2/3, z+1/6'
'-x+y+1/3, y+2/3, z+1/6'

loop_
_atom_site_label
_atom_site_type_symbol
_atom_site_fract_x
_atom_site_fract_y
_atom_site_fract_z
_atom_site_U_iso_or_equiv
_atom_site_adp_type
_atom_site_occupancy
_atom_site_symmetry_multiplicity
_atom_site_calc_flag
_atom_site_refinement_flags
Co1 Co 0.18950(4) 0.3333 0.0833 0.0108(3) Uani 1 2 d SU
O1 O 0.24464(16) 0.45425(16) 0.07367(8) 0.0150(8) Uani 1 1 d U
O2 O 0.37367(17) 0.50415(16) 0.07120(8) 0.0188(8) Uani 1 1 d U
N1 N 0.2486(2) 0.3075(2) 0.05231(10) 0.0165(10) Uani 1 1 d U
N2 N 0.3236(2) 0.3643(2) 0.04704(11) 0.0192(10) Uani 1 1 d U
H2 H 0.3514 0.4014 0.0583 0.023 Uiso 1 1 calc R
N3 N 0.1008(2) 0.3160(2) 0.05386(10) 0.0158(9) Uani 1 1 d U
N4 N 0.0284(2) 0.2558(2) 0.05895(10) 0.0194(10) Uani 1 1 d U
H4 H 0.0141 0.2328 0.0746 0.023 Uiso 1 1 calc R
C10 C -0.1025(3) 0.1731(3) 0.03812(14) 0.0293(14) Uani 1 1 d U
H10A H -0.1104 0.1383 0.0530 0.044 Uiso 1 1 calc R
H10B H -0.1165 0.1446 0.0212 0.044 Uiso 1 1 calc R
H10C H -0.1346 0.1964 0.0408 0.044 Uiso 1 1 calc R
C9 C -0.0185(3) 0.2359(3) 0.03713(12) 0.0167(11) Uani 1 1 d U
C7 C 0.0255(3) 0.2856(2) 0.01632(12) 0.0156(11) Uani 1 1 d U
C6 C 0.0997(3) 0.3353(3) 0.02821(12) 0.0153(10) Uani 1 1 d U
C5 C 0.1686(3) 0.4028(3) 0.01570(12) 0.0187(11) Uani 1 1 d U
H5A H 0.1749 0.4503 0.0233 0.028 Uiso 1 1 calc R
H5B H 0.1612 0.4026 -0.0038 0.028 Uiso 1 1 calc R
H5C H 0.2144 0.3993 0.0194 0.028 Uiso 1 1 calc R
C1 C 0.4280(3) 0.4126(3) 0.01202(15) 0.0383(17) Uani 1 1 d U
H1A H 0.4379 0.4650 0.0141 0.057 Uiso 1 1 calc R
H1B H 0.4302 0.4018 -0.0070 0.057 Uiso 1 1 calc R
H1C H 0.4668 0.4068 0.0219 0.057 Uiso 1 1 calc R
C2 C 0.3484(2) 0.3564(3) 0.02321(12) 0.0176(11) Uani 1 1 d U
C8 C -0.0019(3) 0.2875(2) -0.01066(12) 0.0170(12) Uani 1 1 d U
C3 C 0.2268(3) 0.2609(2) 0.03021(11) 0.0143(11) Uani 1 1 d U
C4 C 0.1489(2) 0.1886(3) 0.02780(13) 0.0210(12) Uani 1 1 d U
H4A H 0.1438 0.1523 0.0418 0.032 Uiso 1 1 calc R
H4B H 0.1444 0.1655 0.0101 0.032 Uiso 1 1 calc R
H4C H 0.1086 0.2016 0.0299 0.032 Uiso 1 1 calc R
C11 C 0.3132(2) 0.5105(2) 0.07230(11) 0.0137(11) Uani 1 1 d U
C12 C 0.3240(2) 0.5913(2) 0.07165(12) 0.0159(12) Uani 1 1 d U
C13 C 0.3987(2) 0.6577(2) 0.07210(12) 0.0177(12) Uani 1 1 d U
H13 H 0.4423 0.6516 0.0727 0.021 Uiso 1 1 calc R

loop_
_atom_site_aniso_label
_atom_site_aniso_U_11
_atom_site_aniso_U_22
_atom_site_aniso_U_33
_atom_site_aniso_U_23
_atom_site_aniso_U_13
_atom_site_aniso_U_12
Co1 0.0114(4) 0.0104(4) 0.0102(6) -0.0022(4) -0.00111(18) 0.0052(2)
O1 0.0166(15) 0.0128(15) 0.015(2) -0.0004(14) 0.0003(14) 0.0069(13)
O2 0.0182(16) 0.0160(16) 0.023(2) -0.0065(15) -0.0043(15) 0.0093(14)
N1 0.0124(18) 0.0153(18) 0.021(3) 0.0029(18) 0.0040(17) 0.0066(15)
N2 0.0133(19) 0.0134(18) 0.025(3) -0.0042(18) 0.0005(18) 0.0022(15)
N3 0.0170(19) 0.0131(18) 0.014(3) -0.0037(17) -0.0030(18) 0.0051(15)
N4 0.0148(19) 0.0163(19) 0.023(3) 0.0042(18) -0.0004(18) 0.0045(16)
C10 0.022(3) 0.033(3) 0.021(4) 0.001(3) -0.008(2) 0.006(2)
C9 0.019(2) 0.021(2) 0.008(3) -0.004(2) -0.005(2) 0.0082(19)
C7 0.019(2) 0.016(2) 0.014(3) 0.001(2) 0.000(2) 0.0106(18)
C6 0.018(2) 0.019(2) 0.014(3) -0.002(2) -0.003(2) 0.0122(18)
C5 0.025(2) 0.020(2) 0.005(3) -0.001(2) -0.003(2) 0.0064(19)
C1 0.029(3) 0.028(3) 0.036(5) -0.013(3) 0.013(3) -0.002(2)
C2 0.015(2) 0.023(2) 0.013(3) -0.001(2) 0.006(2) 0.0085(19)
C8 0.018(2) 0.015(2) 0.017(3) -0.002(2) -0.007(2) 0.0080(19)
C3 0.018(2) 0.013(2) 0.013(3) -0.007(2) -0.002(2) 0.0089(18)
C4 0.020(2) 0.020(2) 0.021(4) -0.005(2) -0.001(2) 0.007(2)
C11 0.015(2) 0.014(2) 0.009(3) -0.002(2) 0.001(2) 0.0048(18)
C12 0.011(2) 0.014(2) 0.022(4) -0.001(2) 0.002(2) 0.0055(17)
C13 0.013(2) 0.017(2) 0.027(4) -0.005(2) -0.004(2) 0.0102(18)

loop_
_atom_type_symbol
_atom_type_description
_atom_type_scat_dispersion_real
_atom_type_scat_dispersion_imag
_atom_type_scat_source
C C 0.0033 0.0016 'International Tables Vol C Tables 4.2.6.8 and 6.1.1.4'
H H 0.0000 0.0000 'International Tables Vol C Tables 4.2.6.8 and 6.1.1.4'
Co Co 0.3494 0.9721 'International Tables Vol C Tables 4.2.6.8 and 6.1.1.4'
N N 0.0061 0.0033 'International Tables Vol C Tables 4.2.6.8 and 6.1.1.4'
O O 0.0106 0.0060 'International Tables Vol C Tables 4.2.6.8 and 6.1.1.4'

loop_
_geom_angle_atom_site_label_1
_geom_angle_atom_site_label_2
_geom_angle_atom_site_label_3
_geom_angle
_geom_angle_site_symmetry_1
_geom_angle_site_symmetry_3
N1 Co1 N1 95.8(2) . 18_554
N1 Co1 O1 94.50(13) . .
N1 Co1 O1 89.31(13) 18_554 .
N1 Co1 O1 89.31(13) . 18_554
N1 Co1 O1 94.49(13) 18_554 18_554
O1 Co1 O1 174.33(16) . 18_554
N1 Co1 N3 173.99(15) . 18_554
N1 Co1 N3 89.36(16) 18_554 18_554
O1 Co1 N3 88.68(13) . 18_554
O1 Co1 N3 87.16(13) 18_554 18_554
N1 Co1 N3 89.36(16) . .
N1 Co1 N3 173.99(15) 18_554 .
O1 Co1 N3 87.16(13) . .
O1 Co1 N3 88.69(13) 18_554 .
N3 Co1 N3 85.7(2) 18_554 .
C11 O1 Co1 136.8(3) . .
C3 N1 N2 105.0(4) . .
C3 N1 Co1 135.3(3) . .
N2 N1 Co1 116.0(3) . .
C2 N2 N1 112.9(4) . .
C2 N2 H2 123.5 . .
N1 N2 H2 123.5 . .
C6 N3 N4 105.4(4) . .
C6 N3 Co1 136.1(3) . .
N4 N3 Co1 115.9(3) . .
C9 N4 N3 112.8(4) . .
C9 N4 H4 123.6 . .
N3 N4 H4 123.6 . .
C9 C10 H10A 109.5 . .
C9 C10 H10B 109.5 . .
H10A C10 H10B 109.5 . .
C9 C10 H10C 109.5 . .
H10A C10 H10C 109.5 . .
H10B C10 H10C 109.5 . .
N4 C9 C7 106.2(4) . .
N4 C9 C10 122.6(5) . .
C7 C9 C10 131.2(5) . .
C9 C7 C6 105.0(5) . .
C9 C7 C8 125.7(4) . .
C6 C7 C8 129.2(5) . .
N3 C6 C7 110.6(4) . .
N3 C6 C5 120.9(4) . .
C7 C6 C5 128.5(5) . .
C6 C5 H5A 109.5 . .
C6 C5 H5B 109.5 . .
H5A C5 H5B 109.5 . .
C6 C5 H5C 109.5 . .
H5A C5 H5C 109.5 . .
H5B C5 H5C 109.5 . .
C2 C1 H1A 109.5 . .
C2 C1 H1B 109.5 . .
H1A C1 H1B 109.5 . .
C2 C1 H1C 109.5 . .
H1A C1 H1C 109.5 . .
H1B C1 H1C 109.5 . .
N2 C2 C8 107.7(4) . 20
N2 C2 C1 123.6(5) . .
C8 C2 C1 128.7(5) 20 .
C2 C8 C3 103.8(5) 21 21
C2 C8 C7 128.1(4) 21 .
C3 C8 C7 127.9(4) 21 .
N1 C3 C8 110.6(4) . 20
N1 C3 C4 123.0(5) . .
C8 C3 C4 126.4(5) 20 .
C3 C4 H4A 109.5 . .
C3 C4 H4B 109.5 . .
H4A C4 H4B 109.5 . .
C3 C4 H4C 109.5 . .
H4A C4 H4C 109.5 . .
H4B C4 H4C 109.5 . .
O1 C11 O2 124.7(4) . .
O1 C11 C12 117.5(4) . .
O2 C11 C12 117.8(4) . .
C13 C12 C13 118.7(4) 3_565 .
C13 C12 C11 119.9(4) 3_565 .
C13 C12 C11 121.2(4) . .
C12 C13 C12 121.2(4) 2_665 .
C12 C13 H13 119.4 2_665 .
C12 C13 H13 119.4 . .

loop_
_geom_bond_atom_site_label_1
_geom_bond_atom_site_label_2
_geom_bond_distance
_geom_bond_site_symmetry_2
Co1 N1 2.125(4) .
Co1 N1 2.125(4) 18_554
Co1 O1 2.128(3) .
Co1 O1 2.128(3) 18_554
Co1 N3 2.159(4) 18_554
Co1 N3 2.159(4) .
O1 C11 1.255(5) .
O2 C11 1.267(5) .
N1 C3 1.342(7) .
N1 N2 1.365(5) .
N2 C2 1.302(7) .
N2 H2 0.8600 .
N3 C6 1.311(7) .
N3 N4 1.352(5) .
N4 C9 1.335(7) .
N4 H4 0.8600 .
C10 C9 1.499(6) .
C10 H10A 0.9600 .
C10 H10B 0.9600 .
C10 H10C 0.9600 .
C9 C7 1.379(7) .
C7 C6 1.419(7) .
C7 C8 1.431(8) .
C6 C5 1.482(6) .
C5 H5A 0.9600 .
C5 H5B 0.9600 .
C5 H5C 0.9600 .
C1 C2 1.505(7) .
C1 H1A 0.9600 .
C1 H1B 0.9600 .
C1 H1C 0.9600 .
C2 C8 1.410(7) 20
C8 C2 1.410(7) 21
C8 C3 1.412(7) 21
C3 C8 1.412(7) 20
C3 C4 1.493(6) .
C4 H4A 0.9600 .
C4 H4B 0.9600 .
C4 H4C 0.9600 .
C11 C12 1.503(6) .
C12 C13 1.396(6) 3_565
C12 C13 1.403(6) .
C13 C12 1.397(6) 2_665
C13 H13 0.9300 .

loop_
_geom_torsion_atom_site_label_1
_geom_torsion_atom_site_label_2
_geom_torsion_atom_site_label_3
_geom_torsion_atom_site_label_4
_geom_torsion
_geom_torsion_site_symmetry_1
_geom_torsion_site_symmetry_4
N1 Co1 O1 C11 -57.9(5) . .
N1 Co1 O1 C11 37.8(5) 18_554 .
O1 Co1 O1 C11 170.0(5) 18_554 .
N3 Co1 O1 C11 127.2(5) 18_554 .
N3 Co1 O1 C11 -147.1(5) . .
N1 Co1 N1 C3 150.5(5) 18_554 .
O1 Co1 N1 C3 -119.7(5) . .
O1 Co1 N1 C3 56.1(5) 18_554 .
N3 Co1 N1 C3 2.1(18) 18_554 .
N3 Co1 N1 C3 -32.6(5) . .
N1 Co1 N1 N2 -55.1(3) 18_554 .
O1 Co1 N1 N2 34.6(3) . .
O1 Co1 N1 N2 -149.6(3) 18_554 .
N3 Co1 N1 N2 156.4(13) 18_554 .
N3 Co1 N1 N2 121.7(3) . .
C3 N1 N2 C2 1.1(5) . .
Co1 N1 N2 C2 -160.5(4) . .
N1 Co1 N3 C6 -42.8(5) . .
N1 Co1 N3 C6 105.8(15) 18_554 .
O1 Co1 N3 C6 51.7(5) . .
O1 Co1 N3 C6 -132.2(5) 18_554 .
N3 Co1 N3 C6 140.6(5) 18_554 .
N1 Co1 N3 N4 115.9(3) . .
N1 Co1 N3 N4 -95.5(14) 18_554 .
O1 Co1 N3 N4 -149.6(3) . .
O1 Co1 N3 N4 26.6(3) 18_554 .
N3 Co1 N3 N4 -60.7(3) 18_554 .
C6 N3 N4 C9 0.7(5) . .
Co1 N3 N4 C9 -164.2(3) . .
N3 N4 C9 C7 0.2(5) . .
N3 N4 C9 C10 -177.2(4) . .
N4 C9 C7 C6 -0.9(5) . .
C10 C9 C7 C6 176.2(5) . .
N4 C9 C7 C8 -177.5(4) . .
C10 C9 C7 C8 -0.4(9) . .
N4 N3 C6 C7 -1.2(5) . .
Co1 N3 C6 C7 159.0(3) . .
N4 N3 C6 C5 176.6(4) . .
Co1 N3 C6 C5 -23.2(7) . .
C9 C7 C6 N3 1.4(5) . .
C8 C7 C6 N3 177.8(4) . .
C9 C7 C6 C5 -176.2(5) . .
C8 C7 C6 C5 0.2(8) . .
N1 N2 C2 C8 -0.3(6) . 20
N1 N2 C2 C1 178.0(5) . .
C9 C7 C8 C2 115.7(6) . 21
C6 C7 C8 C2 -60.1(8) . 21
C9 C7 C8 C3 -59.6(7) . 21
C6 C7 C8 C3 124.7(5) . 21
N2 N1 C3 C8 -1.4(5) . 20
Co1 N1 C3 C8 154.8(4) . 20
N2 N1 C3 C4 177.6(4) . .
Co1 N1 C3 C4 -26.2(8) . .
Co1 O1 C11 O2 16.3(9) . .
Co1 O1 C11 C12 -164.3(4) . .
O1 C11 C12 C13 -1.1(7) . 3_565
O2 C11 C12 C13 178.3(5) . 3_565
O1 C11 C12 C13 175.4(5) . .
O2 C11 C12 C13 -5.2(8) . .
C13 C12 C13 C12 -3.1(11) 3_565 2_665
C11 C12 C13 C12 -179.6(4) . 2_665

loop_
_platon_squeeze_void_nr
_platon_squeeze_void_average_x
_platon_squeeze_void_average_y
_platon_squeeze_void_average_z
_platon_squeeze_void_volume
_platon_squeeze_void_count_electrons
_platon_squeeze_void_content
1 0.000 0.000 0.000 71 8 ' '
2 -0.333 0.333 0.083 992 167 ' '
3 0.000 0.000 0.250 990 166 ' '
4 0.333 0.667 0.417 991 167 ' '
5 0.000 0.000 0.500 71 8 ' '
6 -0.333 0.333 0.583 991 167 ' '
7 0.000 0.000 0.750 990 167 ' '
8 0.333 0.667 0.917 990 166 ' '
9 0.333 0.667 0.167 70 8 ' '
10 0.333 0.667 0.667 70 8 ' '
11 0.667 0.333 0.333 70 8 ' '
12 0.667 0.333 0.833 70 8 ' '
